data_4074759
loop_
_publ_author_name
'Chan, Michael C. W.'
'Tam, Ka-Ho'
'Zhu, Nianyong'
'Chiu, Pauline'
'Matsui, Shigekazu'

_publ_section_title
;
 Synthesis, Structures, and Olefin Polymerization Characteristics of Group
 4 Catalysts [Zr{(OAr)2py}Cl2(D)] (D = O-Donors, Cl[HPR3]) Supported by
 Tridentate Pyridine-2,6-bis(aryloxide) Ligands
;
_journal_issue 3
_journal_name_full Organometallics
_journal_page_first 785
_journal_paper_doi 10.1021/om050864z
_journal_volume 25
_journal_year 2006
_chemical_formula_moiety 'C40 H30 Cl2 Zr1'
_chemical_formula_sum 'C41.75 H43 Cl2 N O3 Zr'
_chemical_formula_weight 768.93
_chemical_name_systematic
;
 ?
;
_space_group_IT_number 2
_symmetry_cell_setting triclinic
_symmetry_space_group_name_Hall '-P 1'
_symmetry_space_group_name_H-M 'P -1'
_atom_sites_solution_hydrogens geom
_atom_sites_solution_primary direct
_atom_sites_solution_secondary difmap
_audit_creation_method SHELXL-97
_cell_angle_alpha 81.32(3)
_cell_angle_beta 81.24(3)
_cell_angle_gamma 78.01(3)
_cell_formula_units_Z 4
_cell_length_a 10.743(2)
_cell_length_b 18.631(4)
_cell_length_c 19.868(4)
_cell_measurement_reflns_used 0
_cell_measurement_temperature 253(2)
_cell_measurement_theta_max 0
_cell_measurement_theta_min 0
_cell_volume 3815.1(14)
_computing_molecular_graphics 'Ortep-3 for Windows (Farrugia, 1997)'
_computing_publication_material 'WinGX publication routines (Farrugia, 1999)'
_computing_structure_refinement 'SHELXL-97 (Sheldrick, 1997)'
_computing_structure_solution 'SHELXS-97 (Sheldrick, 1997)'
_diffrn_ambient_temperature 253(2)
_diffrn_measured_fraction_theta_full 0.756
_diffrn_measured_fraction_theta_max 0.756
_diffrn_radiation_monochromator graphite
_diffrn_radiation_source 'fine-focus sealed tube'
_diffrn_radiation_type MoK\a
_diffrn_radiation_wavelength 0.71073
_diffrn_reflns_av_R_equivalents 0.0515
_diffrn_reflns_av_sigmaI/netI 0.1231
_diffrn_reflns_limit_h_max 11
_diffrn_reflns_limit_h_min -11
_diffrn_reflns_limit_k_max 22
_diffrn_reflns_limit_k_min -22
_diffrn_reflns_limit_l_max 23
_diffrn_reflns_limit_l_min -22
_diffrn_reflns_number 18279
_diffrn_reflns_theta_full 25.34
_diffrn_reflns_theta_max 25.34
_diffrn_reflns_theta_min 1.13
_exptl_absorpt_coefficient_mu 0.467
_exptl_absorpt_correction_type none
_exptl_crystal_colour orange-red
_exptl_crystal_density_diffrn 1.339
_exptl_crystal_density_method 'not measured'
_exptl_crystal_description prism
_exptl_crystal_F_000 1594
_exptl_crystal_size_max 0.7
_exptl_crystal_size_mid 0.4
_exptl_crystal_size_min 0.35
_refine_diff_density_max 0.789
_refine_diff_density_min -0.477
_refine_diff_density_rms 0.077
_refine_ls_extinction_method none
_refine_ls_goodness_of_fit_ref 0.960
_refine_ls_hydrogen_treatment mixed
_refine_ls_matrix_type full
_refine_ls_number_parameters 863
_refine_ls_number_reflns 10554
_refine_ls_number_restraints 0
_refine_ls_restrained_S_all 0.960
_refine_ls_R_factor_all 0.0947
_refine_ls_R_factor_gt 0.0570
_refine_ls_shift/su_max 0.001
_refine_ls_shift/su_mean 0.000
_refine_ls_structure_factor_coef Fsqd
_refine_ls_weighting_details 'calc w=1/[\s^2^(Fo^2^)+(0.0722P)^2^+0.0000P] where P=(Fo^2^+2Fc^2^)/3'
_refine_ls_weighting_scheme calc
_refine_ls_wR_factor_gt 0.1420
_refine_ls_wR_factor_ref 0.1605
_reflns_number_gt 6162
_reflns_number_total 10554
_reflns_threshold_expression >2sigma(I)
_cod_data_source_file om050864zsi20051006_095758.cif
_cod_data_source_block Cpd4_mar841
_cod_original_cell_volume 3815.1(13)
_cod_database_code 4074759

loop_
_symmetry_equiv_pos_as_xyz
'x, y, z'
'-x, -y, -z'

loop_
_atom_site_label
_atom_site_type_symbol
_atom_site_fract_x
_atom_site_fract_y
_atom_site_fract_z
_atom_site_U_iso_or_equiv
_atom_site_adp_type
_atom_site_occupancy
_atom_site_symmetry_multiplicity
_atom_site_calc_flag
_atom_site_refinement_flags
Zr1 Zr 0.61874(5) 0.15715(3) 0.62047(3) 0.03946(19) Uani 1 1 d .
Cl1 Cl 0.65414(16) 0.21531(10) 0.50235(8) 0.0629(5) Uani 1 1 d .
Cl2 Cl 0.78846(14) 0.05088(9) 0.61067(9) 0.0606(5) Uani 1 1 d .
O1 O 0.4757(3) 0.1086(2) 0.61536(18) 0.0436(10) Uani 1 1 d .
O2 O 0.7131(3) 0.2144(2) 0.66252(18) 0.0424(9) Uani 1 1 d .
O5 O 0.4582(4) 0.2541(2) 0.6375(2) 0.0485(10) Uani 1 1 d .
N1 N 0.5717(4) 0.1125(2) 0.7399(2) 0.0399(11) Uani 1 1 d .
C1 C 0.3694(5) 0.0893(3) 0.6563(3) 0.0421(14) Uani 1 1 d .
C2 C 0.2535(5) 0.0949(3) 0.6283(3) 0.0441(15) Uani 1 1 d .
C3 C 0.1500(6) 0.0753(4) 0.6757(4) 0.0567(17) Uani 1 1 d .
H3 H 0.0715 0.0787 0.6599 0.068 Uiso 1 1 calc R
C4 C 0.1600(6) 0.0514(4) 0.7437(4) 0.0606(18) Uani 1 1 d .
C5 C 0.2761(6) 0.0448(3) 0.7685(3) 0.0523(16) Uani 1 1 d .
H5 H 0.2840 0.0276 0.8143 0.063 Uiso 1 1 calc R
C6 C 0.3815(5) 0.0642(3) 0.7240(3) 0.0433(14) Uani 1 1 d .
C7 C 0.5030(5) 0.0565(3) 0.7550(3) 0.0395(14) Uani 1 1 d .
C8 C 0.5390(6) -0.0043(3) 0.8017(3) 0.0498(16) Uani 1 1 d .
H8 H 0.4913 -0.0418 0.8109 0.060 Uiso 1 1 calc R
C9 C 0.6430(6) -0.0098(4) 0.8343(3) 0.0515(16) Uani 1 1 d .
H9 H 0.6742 -0.0533 0.8612 0.062 Uiso 1 1 calc R
C10 C 0.7017(6) 0.0506(3) 0.8270(3) 0.0478(15) Uani 1 1 d .
H10 H 0.7675 0.0501 0.8526 0.057 Uiso 1 1 calc R
C11 C 0.6623(5) 0.1122(3) 0.7810(3) 0.0449(15) Uani 1 1 d .
C12 C 0.7096(5) 0.1819(3) 0.7819(3) 0.0425(14) Uani 1 1 d .
C13 C 0.7273(5) 0.2328(3) 0.7241(3) 0.0418(14) Uani 1 1 d .
C14 C 0.7623(5) 0.3014(3) 0.7279(3) 0.0478(16) Uani 1 1 d .
C15 C 0.7770(6) 0.3151(4) 0.7932(3) 0.0543(17) Uani 1 1 d .
H15 H 0.8003 0.3595 0.7975 0.065 Uiso 1 1 calc R
C16 C 0.7586(6) 0.2662(4) 0.8520(3) 0.0585(18) Uani 1 1 d .
C17 C 0.7236(6) 0.2000(4) 0.8462(3) 0.0558(17) Uani 1 1 d .
H17 H 0.7092 0.1671 0.8854 0.067 Uiso 1 1 calc R
C18 C 0.2411(5) 0.1143(3) 0.5521(3) 0.0509(16) Uani 1 1 d .
C19 C 0.2751(7) 0.1909(4) 0.5246(4) 0.071(2) Uani 1 1 d .
H19A H 0.2665 0.2017 0.4765 0.107 Uiso 1 1 calc R
H19B H 0.3619 0.1906 0.5312 0.107 Uiso 1 1 calc R
H19C H 0.2180 0.2280 0.5489 0.107 Uiso 1 1 calc R
C20 C 0.1049(6) 0.1178(4) 0.5369(4) 0.074(2) Uani 1 1 d .
H20A H 0.1014 0.1299 0.4885 0.112 Uiso 1 1 calc R
H20B H 0.0471 0.1551 0.5607 0.112 Uiso 1 1 calc R
H20C H 0.0804 0.0707 0.5521 0.112 Uiso 1 1 calc R
C21 C 0.3309(7) 0.0557(4) 0.5142(4) 0.071(2) Uani 1 1 d .
H21A H 0.3241 0.0669 0.4660 0.107 Uiso 1 1 calc R
H21B H 0.3082 0.0083 0.5307 0.107 Uiso 1 1 calc R
H21C H 0.4174 0.0545 0.5219 0.107 Uiso 1 1 calc R
C22 C 0.0413(6) 0.0334(5) 0.7919(4) 0.086(2) Uani 1 1 d .
H22A H -0.0300 0.0407 0.7662 0.129 Uiso 1 1 calc R
H22B H 0.0208 0.0653 0.8273 0.129 Uiso 1 1 calc R
H22C H 0.0589 -0.0172 0.8123 0.129 Uiso 1 1 calc R
C23 C 0.7714(8) 0.2859(5) 0.9230(4) 0.089(3) Uani 1 1 d .
H23A H 0.7963 0.3333 0.9177 0.134 Uiso 1 1 calc R
H23B H 0.8353 0.2490 0.9439 0.134 Uiso 1 1 calc R
H23C H 0.6906 0.2878 0.9516 0.134 Uiso 1 1 calc R
C24 C 0.7785(6) 0.3579(3) 0.6641(3) 0.0507(16) Uani 1 1 d .
C25 C 0.8100(7) 0.4290(4) 0.6817(4) 0.071(2) Uani 1 1 d .
H25A H 0.8192 0.4629 0.6406 0.107 Uiso 1 1 calc R
H25B H 0.8886 0.4174 0.7019 0.107 Uiso 1 1 calc R
H25C H 0.7418 0.4511 0.7137 0.107 Uiso 1 1 calc R
C26 C 0.8885(6) 0.3248(4) 0.6115(3) 0.0630(18) Uani 1 1 d .
H26A H 0.8979 0.3605 0.5718 0.095 Uiso 1 1 calc R
H26B H 0.8691 0.2813 0.5982 0.095 Uiso 1 1 calc R
H26C H 0.9670 0.3119 0.6318 0.095 Uiso 1 1 calc R
C27 C 0.6537(6) 0.3810(4) 0.6310(3) 0.0645(19) Uani 1 1 d .
H27A H 0.6656 0.4165 0.5912 0.097 Uiso 1 1 calc R
H27B H 0.5860 0.4028 0.6634 0.097 Uiso 1 1 calc R
H27C H 0.6315 0.3384 0.6176 0.097 Uiso 1 1 calc R
C28 C 0.3527(5) 0.2898(3) 0.6594(3) 0.0431(15) Uani 1 1 d .
C29 C 0.2975(6) 0.2672(3) 0.7308(3) 0.0473(15) Uani 1 1 d .
C30 C 0.3725(7) 0.2603(4) 0.7839(4) 0.0630(19) Uani 1 1 d .
H30 H 0.4543 0.2714 0.7748 0.076 Uiso 1 1 calc R
C31 C 0.3236(9) 0.2367(4) 0.8503(4) 0.080(2) Uani 1 1 d .
H31 H 0.3731 0.2319 0.8858 0.096 Uiso 1 1 calc R
C32 C 0.2042(10) 0.2204(5) 0.8641(4) 0.091(3) Uani 1 1 d .
H32 H 0.1727 0.2050 0.9090 0.109 Uiso 1 1 calc R
C33 C 0.1301(8) 0.2263(4) 0.8132(5) 0.083(2) Uani 1 1 d .
H33 H 0.0490 0.2141 0.8235 0.099 Uiso 1 1 calc R
C34 C 0.1755(6) 0.2509(3) 0.7444(4) 0.0582(18) Uani 1 1 d .
H34 H 0.1246 0.2560 0.7094 0.070 Uiso 1 1 calc R
C35 C 0.2892(5) 0.3522(3) 0.6156(3) 0.0432(15) Uani 1 1 d .
C36 C 0.3375(6) 0.3639(4) 0.5459(3) 0.0559(17) Uani 1 1 d .
H36 H 0.4090 0.3319 0.5278 0.067 Uiso 1 1 calc R
C37 C 0.2776(7) 0.4233(4) 0.5046(4) 0.0633(19) Uani 1 1 d .
H37 H 0.3082 0.4306 0.4582 0.076 Uiso 1 1 calc R
C38 C 0.1739(7) 0.4718(4) 0.5308(4) 0.0631(19) Uani 1 1 d .
H38 H 0.1351 0.5117 0.5022 0.076 Uiso 1 1 calc R
C39 C 0.1271(6) 0.4619(4) 0.5987(4) 0.0622(19) Uani 1 1 d .
H39 H 0.0572 0.4953 0.6162 0.075 Uiso 1 1 calc R
C40 C 0.1839(5) 0.4014(3) 0.6420(3) 0.0511(16) Uani 1 1 d .
H40 H 0.1514 0.3944 0.6881 0.061 Uiso 1 1 calc R
Zr2 Zr 0.61395(5) 0.72272(3) 0.86005(3) 0.0434(2) Uani 1 1 d .
Cl3 Cl 0.44390(16) 0.82512(10) 0.88444(10) 0.0681(5) Uani 1 1 d .
Cl4 Cl 0.63588(18) 0.67166(11) 0.97893(9) 0.0735(5) Uani 1 1 d .
O3 O 0.5035(3) 0.6610(2) 0.83576(19) 0.0472(10) Uani 1 1 d .
O4 O 0.7542(4) 0.7781(2) 0.84520(19) 0.0491(10) Uani 1 1 d .
O6 O 0.7679(4) 0.6310(2) 0.8259(2) 0.0571(11) Uani 1 1 d .
N2 N 0.6121(4) 0.7668(2) 0.7396(2) 0.0372(11) Uani 1 1 d .
C41 C 0.4784(5) 0.6354(3) 0.7789(3) 0.0440(15) Uani 1 1 d .
C42 C 0.4522(5) 0.5629(3) 0.7836(3) 0.0471(15) Uani 1 1 d .
C43 C 0.4251(5) 0.5433(3) 0.7234(3) 0.0515(16) Uani 1 1 d .
H43 H 0.4059 0.4967 0.7249 0.062 Uiso 1 1 calc R
C44 C 0.4247(6) 0.5882(4) 0.6616(3) 0.0526(17) Uani 1 1 d .
C45 C 0.4512(5) 0.6588(3) 0.6593(3) 0.0498(16) Uani 1 1 d .
H45 H 0.4522 0.6901 0.6181 0.060 Uiso 1 1 calc R
C46 C 0.4766(5) 0.6831(3) 0.7186(3) 0.0427(15) Uani 1 1 d .
C47 C 0.5086(5) 0.7580(3) 0.7110(3) 0.0426(14) Uani 1 1 d .
C48 C 0.4424(5) 0.8148(3) 0.6694(3) 0.0484(16) Uani 1 1 d .
H48 H 0.3709 0.8081 0.6517 0.058 Uiso 1 1 calc R
C49 C 0.4832(6) 0.8811(3) 0.6546(3) 0.0512(16) Uani 1 1 d .
H49 H 0.4345 0.9214 0.6309 0.061 Uiso 1 1 calc R
C50 C 0.5969(5) 0.8875(3) 0.6752(3) 0.0429(14) Uani 1 1 d .
H50 H 0.6300 0.9305 0.6613 0.051 Uiso 1 1 calc R
C51 C 0.6619(5) 0.8295(3) 0.7167(3) 0.0380(14) Uani 1 1 d .
C52 C 0.7913(5) 0.8329(3) 0.7314(3) 0.0389(14) Uani 1 1 d .
C53 C 0.8361(5) 0.8061(3) 0.7940(3) 0.0439(15) Uani 1 1 d .
C54 C 0.9614(5) 0.8094(3) 0.8048(3) 0.0495(16) Uani 1 1 d .
C55 C 1.0372(6) 0.8392(3) 0.7497(3) 0.0504(16) Uani 1 1 d .
H55 H 1.1201 0.8420 0.7559 0.060 Uiso 1 1 calc R
C56 C 0.9981(5) 0.8653(3) 0.6861(3) 0.0481(16) Uani 1 1 d .
C57 C 0.8739(5) 0.8620(3) 0.6782(3) 0.0429(14) Uani 1 1 d .
H57 H 0.8446 0.8797 0.6360 0.052 Uiso 1 1 calc R
C58 C 0.4489(6) 0.5111(4) 0.8513(3) 0.0551(17) Uani 1 1 d .
C59 C 0.5755(7) 0.5009(4) 0.8825(3) 0.071(2) Uani 1 1 d .
H59A H 0.5709 0.4688 0.9251 0.106 Uiso 1 1 calc R
H59B H 0.5888 0.5481 0.8906 0.106 Uiso 1 1 calc R
H59C H 0.6456 0.4794 0.8512 0.106 Uiso 1 1 calc R
C60 C 0.3378(7) 0.5430(4) 0.9030(4) 0.084(2) Uani 1 1 d .
H60A H 0.3373 0.5106 0.9454 0.126 Uiso 1 1 calc R
H60B H 0.2582 0.5476 0.8849 0.126 Uiso 1 1 calc R
H60C H 0.3484 0.5908 0.9109 0.126 Uiso 1 1 calc R
C61 C 0.4318(7) 0.4340(4) 0.8402(4) 0.075(2) Uani 1 1 d .
H61A H 0.4302 0.4026 0.8832 0.112 Uiso 1 1 calc R
H61B H 0.5019 0.4130 0.8086 0.112 Uiso 1 1 calc R
H61C H 0.3526 0.4381 0.8218 0.112 Uiso 1 1 calc R
C62 C 0.3960(6) 0.5628(4) 0.5982(3) 0.0644(19) Uani 1 1 d .
H62A H 0.4006 0.6013 0.5605 0.097 Uiso 1 1 calc R
H62B H 0.3114 0.5514 0.6062 0.097 Uiso 1 1 calc R
H62C H 0.4576 0.5194 0.5876 0.097 Uiso 1 1 calc R
C63 C 1.0869(6) 0.8951(4) 0.6283(3) 0.0632(19) Uani 1 1 d .
H63A H 1.1685 0.8926 0.6435 0.095 Uiso 1 1 calc R
H63B H 1.0513 0.9456 0.6133 0.095 Uiso 1 1 calc R
H63C H 1.0980 0.8663 0.5909 0.095 Uiso 1 1 calc R
C64 C 1.0095(6) 0.7843(4) 0.8760(3) 0.0597(18) Uani 1 1 d .
C65 C 1.1491(7) 0.7919(5) 0.8740(4) 0.093(3) Uani 1 1 d .
H65A H 1.1570 0.8425 0.8596 0.139 Uiso 1 1 calc R
H65B H 1.2028 0.7611 0.8422 0.139 Uiso 1 1 calc R
H65C H 1.1752 0.7769 0.9189 0.139 Uiso 1 1 calc R
C66 C 1.0037(7) 0.7028(4) 0.8993(4) 0.082(2) Uani 1 1 d .
H66A H 1.0330 0.6885 0.9436 0.123 Uiso 1 1 calc R
H66B H 1.0575 0.6729 0.8669 0.123 Uiso 1 1 calc R
H66C H 0.9169 0.6958 0.9022 0.123 Uiso 1 1 calc R
C67 C 0.9258(7) 0.8311(5) 0.9291(4) 0.085(2) Uani 1 1 d .
H67A H 0.9273 0.8825 0.9144 0.127 Uiso 1 1 calc R
H67B H 0.9584 0.8170 0.9726 0.127 Uiso 1 1 calc R
H67C H 0.8393 0.8232 0.9338 0.127 Uiso 1 1 calc R
C68 C 0.8704(6) 0.5980(3) 0.7987(3) 0.0489(16) Uani 1 1 d .
C69 C 0.9377(5) 0.5315(3) 0.8390(3) 0.0459(15) Uani 1 1 d .
C70 C 0.8972(6) 0.5155(4) 0.9076(3) 0.0576(18) Uani 1 1 d .
H70 H 0.8311 0.5481 0.9293 0.069 Uiso 1 1 calc R
C71 C 0.9532(7) 0.4519(4) 0.9446(4) 0.069(2) Uani 1 1 d .
H71 H 0.9242 0.4408 0.9908 0.083 Uiso 1 1 calc R
C72 C 1.0551(7) 0.4036(4) 0.9118(4) 0.070(2) Uani 1 1 d .
H72 H 1.0956 0.3613 0.9369 0.084 Uiso 1 1 calc R
C73 C 1.0951(6) 0.4186(4) 0.8427(4) 0.0657(19) Uani 1 1 d .
H73 H 1.1600 0.3854 0.8209 0.079 Uiso 1 1 calc R
C74 C 1.0381(6) 0.4836(4) 0.8054(3) 0.0571(17) Uani 1 1 d .
H74 H 1.0662 0.4950 0.7592 0.069 Uiso 1 1 calc R
C75 C 0.9204(6) 0.6241(3) 0.7279(3) 0.0515(16) Uani 1 1 d .
C76 C 0.8397(7) 0.6370(4) 0.6773(4) 0.0614(18) Uani 1 1 d .
H76 H 0.7575 0.6264 0.6875 0.074 Uiso 1 1 calc R
C77 C 0.8821(8) 0.6653(4) 0.6121(4) 0.075(2) Uani 1 1 d .
H77 H 0.8293 0.6723 0.5778 0.090 Uiso 1 1 calc R
C78 C 1.0002(10) 0.6834(4) 0.5969(4) 0.087(3) Uani 1 1 d .
H78 H 1.0271 0.7033 0.5526 0.104 Uiso 1 1 calc R
C79 C 1.0798(8) 0.6720(4) 0.6470(4) 0.079(2) Uani 1 1 d .
H79 H 1.1598 0.6856 0.6370 0.095 Uiso 1 1 calc R
C80 C 1.0417(6) 0.6410(4) 0.7113(3) 0.0607(18) Uani 1 1 d .
H80 H 1.0976 0.6310 0.7444 0.073 Uiso 1 1 calc R
C82 C 0.6024(16) 0.9484(9) 1.0211(7) 0.187(6) Uiso 1 1 d .
H82 H 0.6588 0.9062 1.0366 0.224 Uiso 1 1 calc R
C81 C 0.4844(15) 0.9376(9) 1.0060(7) 0.177(5) Uiso 1 1 d .
H81 H 0.4832 0.8874 1.0099 0.213 Uiso 1 1 calc R
C83 C 0.3553(19) 0.9839(12) 0.9849(9) 0.218(7) Uiso 1 1 d .
C84 C 0.228(2) 0.9670(13) 0.9767(11) 0.137(8) Uiso 0.50 1 d P
H84A H 0.2322 0.9145 0.9848 0.206 Uiso 0.50 1 calc PR
H84B H 0.2083 0.9851 0.9310 0.206 Uiso 0.50 1 calc PR
H84C H 0.1627 0.9906 1.0092 0.206 Uiso 0.50 1 calc PR

loop_
_atom_site_aniso_label
_atom_site_aniso_U_11
_atom_site_aniso_U_22
_atom_site_aniso_U_33
_atom_site_aniso_U_23
_atom_site_aniso_U_13
_atom_site_aniso_U_12
Zr1 0.0397(3) 0.0380(4) 0.0393(4) -0.0041(3) -0.0041(2) -0.0053(3)
Cl1 0.0692(11) 0.0721(13) 0.0406(10) 0.0033(8) -0.0004(8) -0.0098(9)
Cl2 0.0477(9) 0.0449(10) 0.0846(13) -0.0129(9) -0.0026(8) 0.0009(7)
O1 0.041(2) 0.048(3) 0.041(2) -0.0032(19) -0.0071(17) -0.0077(18)
O2 0.050(2) 0.038(2) 0.039(2) -0.0023(18) -0.0053(17) -0.0089(18)
O5 0.047(2) 0.040(3) 0.056(3) -0.005(2) -0.0042(19) -0.004(2)
N1 0.041(3) 0.039(3) 0.038(3) -0.002(2) -0.005(2) -0.006(2)
C1 0.043(4) 0.032(4) 0.052(4) -0.008(3) 0.000(3) -0.012(3)
C2 0.037(3) 0.042(4) 0.056(4) -0.015(3) -0.004(3) -0.009(3)
C3 0.042(4) 0.066(5) 0.069(5) -0.018(4) -0.007(3) -0.020(3)
C4 0.053(4) 0.065(5) 0.064(5) -0.011(4) 0.007(3) -0.021(3)
C5 0.054(4) 0.050(4) 0.055(4) -0.005(3) 0.000(3) -0.021(3)
C6 0.049(4) 0.036(4) 0.046(4) -0.008(3) -0.002(3) -0.010(3)
C7 0.046(3) 0.035(4) 0.036(3) -0.003(3) -0.001(3) -0.010(3)
C8 0.061(4) 0.040(4) 0.047(4) -0.001(3) -0.002(3) -0.013(3)
C9 0.062(4) 0.044(4) 0.042(4) 0.003(3) -0.009(3) 0.003(3)
C10 0.054(4) 0.045(4) 0.043(4) 0.003(3) -0.014(3) -0.007(3)
C11 0.046(4) 0.042(4) 0.048(4) -0.006(3) -0.007(3) -0.008(3)
C12 0.036(3) 0.045(4) 0.049(4) -0.009(3) -0.012(3) -0.006(3)
C13 0.035(3) 0.045(4) 0.045(4) -0.004(3) -0.011(3) -0.003(3)
C14 0.044(4) 0.046(4) 0.055(4) -0.008(3) -0.008(3) -0.008(3)
C15 0.059(4) 0.053(5) 0.057(5) -0.014(4) -0.014(3) -0.014(3)
C16 0.063(4) 0.067(5) 0.052(5) -0.015(4) -0.018(3) -0.015(4)
C17 0.057(4) 0.061(5) 0.049(4) -0.001(3) -0.013(3) -0.011(3)
C18 0.046(4) 0.049(4) 0.060(5) -0.008(3) -0.013(3) -0.007(3)
C19 0.079(5) 0.056(5) 0.083(5) 0.007(4) -0.036(4) -0.018(4)
C20 0.056(4) 0.096(6) 0.076(5) -0.005(4) -0.023(4) -0.016(4)
C21 0.080(5) 0.071(5) 0.065(5) -0.018(4) -0.015(4) -0.008(4)
C22 0.057(5) 0.114(7) 0.090(6) -0.018(5) 0.018(4) -0.039(4)
C23 0.125(7) 0.097(7) 0.059(5) -0.018(4) -0.024(4) -0.037(5)
C24 0.054(4) 0.042(4) 0.056(4) -0.006(3) -0.005(3) -0.010(3)
C25 0.092(5) 0.058(5) 0.070(5) -0.014(4) -0.001(4) -0.030(4)
C26 0.066(4) 0.059(5) 0.061(5) -0.002(4) 0.001(3) -0.016(4)
C27 0.062(4) 0.053(5) 0.076(5) 0.007(4) -0.016(4) -0.010(3)
C28 0.040(4) 0.036(4) 0.053(4) -0.012(3) -0.003(3) -0.005(3)
C29 0.056(4) 0.032(4) 0.047(4) -0.002(3) -0.006(3) 0.005(3)
C30 0.071(5) 0.053(5) 0.059(5) -0.015(4) -0.008(4) 0.007(4)
C31 0.104(7) 0.072(6) 0.047(5) -0.007(4) -0.011(4) 0.025(5)
C32 0.113(8) 0.071(6) 0.062(6) 0.007(4) 0.013(5) 0.018(5)
C33 0.074(5) 0.047(5) 0.108(7) -0.004(5) 0.028(5) -0.004(4)
C34 0.059(4) 0.044(4) 0.065(5) -0.002(3) 0.001(3) -0.006(3)
C35 0.046(4) 0.035(4) 0.049(4) -0.001(3) -0.008(3) -0.012(3)
C36 0.060(4) 0.046(4) 0.061(5) -0.005(3) -0.010(3) -0.011(3)
C37 0.077(5) 0.058(5) 0.056(5) 0.009(4) -0.017(4) -0.022(4)
C38 0.060(4) 0.045(5) 0.084(6) 0.013(4) -0.026(4) -0.010(4)
C39 0.051(4) 0.035(4) 0.094(6) -0.002(4) -0.006(4) 0.001(3)
C40 0.044(3) 0.045(4) 0.059(4) 0.002(3) 0.001(3) -0.007(3)
Zr2 0.0453(4) 0.0426(4) 0.0408(4) -0.0017(3) -0.0048(3) -0.0077(3)
Cl3 0.0579(10) 0.0514(11) 0.0917(14) -0.0165(10) 0.0059(9) -0.0085(8)
Cl4 0.0953(13) 0.0775(14) 0.0446(11) 0.0067(9) -0.0095(9) -0.0186(10)
O3 0.051(2) 0.042(3) 0.048(3) -0.003(2) -0.0061(19) -0.0102(19)
O4 0.050(2) 0.060(3) 0.039(2) -0.001(2) -0.0121(19) -0.013(2)
O6 0.052(3) 0.053(3) 0.058(3) -0.005(2) -0.005(2) 0.005(2)
N2 0.036(3) 0.033(3) 0.042(3) 0.001(2) -0.009(2) -0.009(2)
C41 0.037(3) 0.043(4) 0.052(4) -0.007(3) -0.004(3) -0.009(3)
C42 0.043(4) 0.041(4) 0.056(4) -0.006(3) -0.003(3) -0.009(3)
C43 0.050(4) 0.039(4) 0.068(5) -0.010(3) -0.006(3) -0.013(3)
C44 0.047(4) 0.053(5) 0.062(5) -0.007(4) -0.011(3) -0.015(3)
C45 0.045(4) 0.046(4) 0.059(4) -0.004(3) -0.014(3) -0.008(3)
C46 0.036(3) 0.039(4) 0.054(4) -0.002(3) -0.012(3) -0.010(3)
C47 0.043(3) 0.045(4) 0.039(4) -0.001(3) -0.007(3) -0.008(3)
C48 0.046(4) 0.043(4) 0.059(4) 0.003(3) -0.017(3) -0.012(3)
C49 0.058(4) 0.041(4) 0.053(4) 0.001(3) -0.021(3) -0.001(3)
C50 0.051(4) 0.033(4) 0.046(4) 0.000(3) -0.008(3) -0.012(3)
C51 0.041(3) 0.036(4) 0.038(3) -0.007(3) -0.009(2) -0.003(3)
C52 0.039(3) 0.034(4) 0.043(4) -0.001(3) -0.007(3) -0.006(3)
C53 0.044(4) 0.042(4) 0.044(4) -0.002(3) -0.005(3) -0.009(3)
C54 0.046(4) 0.055(4) 0.048(4) -0.003(3) -0.014(3) -0.009(3)
C55 0.046(4) 0.050(4) 0.059(4) -0.002(3) -0.010(3) -0.016(3)
C56 0.043(4) 0.040(4) 0.058(4) 0.002(3) 0.000(3) -0.011(3)
C57 0.050(4) 0.032(4) 0.046(4) -0.004(3) -0.008(3) -0.005(3)
C58 0.064(4) 0.042(4) 0.056(4) -0.008(3) 0.007(3) -0.012(3)
C59 0.085(5) 0.053(5) 0.068(5) 0.007(4) -0.019(4) -0.003(4)
C60 0.088(5) 0.066(6) 0.087(6) -0.004(4) 0.017(4) -0.016(4)
C61 0.101(6) 0.048(5) 0.077(5) -0.003(4) 0.004(4) -0.032(4)
C62 0.069(5) 0.063(5) 0.071(5) -0.018(4) -0.021(4) -0.019(4)
C63 0.050(4) 0.074(5) 0.062(5) 0.001(4) -0.003(3) -0.014(3)
C64 0.052(4) 0.071(5) 0.059(5) 0.005(4) -0.020(3) -0.017(3)
C65 0.075(5) 0.133(8) 0.081(6) 0.014(5) -0.042(4) -0.037(5)
C66 0.075(5) 0.086(6) 0.083(6) 0.017(5) -0.036(4) -0.012(4)
C67 0.083(5) 0.114(7) 0.065(5) -0.013(5) -0.026(4) -0.024(5)
C68 0.050(4) 0.042(4) 0.053(4) -0.006(3) -0.011(3) -0.002(3)
C69 0.045(4) 0.038(4) 0.054(4) -0.007(3) -0.013(3) 0.001(3)
C70 0.062(4) 0.044(4) 0.061(5) -0.004(3) -0.011(3) 0.005(3)
C71 0.085(5) 0.055(5) 0.059(5) -0.001(4) -0.011(4) 0.000(4)
C72 0.077(5) 0.049(5) 0.082(6) 0.010(4) -0.033(4) -0.004(4)
C73 0.059(4) 0.052(5) 0.080(6) -0.008(4) -0.009(4) 0.004(3)
C74 0.065(4) 0.045(4) 0.058(4) -0.003(3) -0.013(3) -0.001(3)
C75 0.056(4) 0.041(4) 0.053(4) -0.002(3) -0.008(3) -0.001(3)
C76 0.077(5) 0.048(4) 0.055(5) -0.007(4) -0.014(4) 0.001(4)
C77 0.096(6) 0.064(5) 0.059(5) -0.008(4) -0.023(4) 0.005(4)
C78 0.123(8) 0.065(6) 0.054(6) -0.001(4) 0.013(5) 0.003(5)
C79 0.087(6) 0.056(5) 0.084(6) -0.010(4) 0.018(5) -0.010(4)
C80 0.066(5) 0.057(5) 0.054(5) -0.006(4) -0.001(3) -0.007(4)

loop_
_atom_type_symbol
_atom_type_description
_atom_type_scat_dispersion_real
_atom_type_scat_dispersion_imag
_atom_type_scat_source
Zr Zr -2.9673 0.5597 'International Tables Vol C Tables 4.2.6.8 and 6.1.1.4'
Cl Cl 0.1484 0.1585 'International Tables Vol C Tables 4.2.6.8 and 6.1.1.4'
O O 0.0106 0.0060 'International Tables Vol C Tables 4.2.6.8 and 6.1.1.4'
N N 0.0061 0.0033 'International Tables Vol C Tables 4.2.6.8 and 6.1.1.4'
C C 0.0033 0.0016 'International Tables Vol C Tables 4.2.6.8 and 6.1.1.4'
H H 0.0000 0.0000 'International Tables Vol C Tables 4.2.6.8 and 6.1.1.4'

loop_
_geom_angle_atom_site_label_1
_geom_angle_atom_site_label_2
_geom_angle_atom_site_label_3
_geom_angle
_geom_angle_site_symmetry_1
_geom_angle_site_symmetry_3
O2 Zr1 O1 154.96(15) . .
O2 Zr1 O5 82.50(15) . .
O1 Zr1 O5 82.16(15) . .
O2 Zr1 Cl2 96.32(12) . .
O1 Zr1 Cl2 97.63(12) . .
O5 Zr1 Cl2 176.05(11) . .
O2 Zr1 N1 79.31(15) . .
O1 Zr1 N1 80.36(15) . .
O5 Zr1 N1 87.53(15) . .
Cl2 Zr1 N1 88.55(12) . .
O2 Zr1 Cl1 97.95(11) . .
O1 Zr1 Cl1 100.81(11) . .
O5 Zr1 Cl1 86.72(11) . .
Cl2 Zr1 Cl1 97.19(7) . .
N1 Zr1 Cl1 173.91(12) . .
C1 O1 Zr1 139.4(3) . .
C13 O2 Zr1 142.0(4) . .
C28 O5 Zr1 159.7(4) . .
C11 N1 C7 117.2(5) . .
C11 N1 Zr1 116.6(3) . .
C7 N1 Zr1 116.8(3) . .
C6 C1 O1 117.4(5) . .
C6 C1 C2 122.4(5) . .
O1 C1 C2 120.3(5) . .
C3 C2 C1 115.2(5) . .
C3 C2 C18 121.1(5) . .
C1 C2 C18 123.6(5) . .
C4 C3 C2 123.1(5) . .
C3 C4 C5 119.8(6) . .
C3 C4 C22 119.4(6) . .
C5 C4 C22 120.8(6) . .
C4 C5 C6 119.7(6) . .
C1 C6 C5 119.9(5) . .
C1 C6 C7 123.7(5) . .
C5 C6 C7 116.4(5) . .
N1 C7 C8 121.2(5) . .
N1 C7 C6 119.2(5) . .
C8 C7 C6 119.4(5) . .
C9 C8 C7 120.6(6) . .
C8 C9 C10 118.6(6) . .
C9 C10 C11 119.8(5) . .
N1 C11 C10 121.1(5) . .
N1 C11 C12 119.1(5) . .
C10 C11 C12 119.4(5) . .
C13 C12 C17 118.8(6) . .
C13 C12 C11 123.5(5) . .
C17 C12 C11 117.3(5) . .
O2 C13 C12 117.9(5) . .
O2 C13 C14 120.1(5) . .
C12 C13 C14 121.9(5) . .
C15 C14 C13 116.2(6) . .
C15 C14 C24 122.3(6) . .
C13 C14 C24 121.4(5) . .
C16 C15 C14 123.4(6) . .
C15 C16 C17 118.7(6) . .
C15 C16 C23 120.9(7) . .
C17 C16 C23 120.4(6) . .
C16 C17 C12 121.0(6) . .
C21 C18 C2 108.3(5) . .
C21 C18 C20 108.9(6) . .
C2 C18 C20 112.1(5) . .
C21 C18 C19 109.7(6) . .
C2 C18 C19 111.3(5) . .
C20 C18 C19 106.5(5) . .
C14 C24 C25 111.8(5) . .
C14 C24 C27 110.7(5) . .
C25 C24 C27 106.4(5) . .
C14 C24 C26 110.1(5) . .
C25 C24 C26 108.0(5) . .
C27 C24 C26 109.7(5) . .
O5 C28 C35 119.6(5) . .
O5 C28 C29 117.7(5) . .
C35 C28 C29 122.7(5) . .
C34 C29 C30 120.4(6) . .
C34 C29 C28 120.7(6) . .
C30 C29 C28 118.9(6) . .
C31 C30 C29 119.3(7) . .
C32 C31 C30 120.8(7) . .
C31 C32 C33 120.9(8) . .
C32 C33 C34 120.4(8) . .
C29 C34 C33 118.2(7) . .
C40 C35 C36 119.5(5) . .
C40 C35 C28 121.1(6) . .
C36 C35 C28 119.4(6) . .
C37 C36 C35 119.2(7) . .
C38 C37 C36 121.2(7) . .
C39 C38 C37 120.3(6) . .
C38 C39 C40 120.3(6) . .
C35 C40 C39 119.6(6) . .
O4 Zr2 O3 156.17(16) . .
O4 Zr2 O6 83.58(17) . .
O3 Zr2 O6 82.12(16) . .
O4 Zr2 Cl3 96.55(13) . .
O3 Zr2 Cl3 95.70(12) . .
O6 Zr2 Cl3 173.95(11) . .
O4 Zr2 N2 80.03(15) . .
O3 Zr2 N2 79.97(15) . .
O6 Zr2 N2 85.64(15) . .
Cl3 Zr2 N2 88.42(12) . .
O4 Zr2 Cl4 97.58(12) . .
O3 Zr2 Cl4 101.22(12) . .
O6 Zr2 Cl4 89.34(12) . .
Cl3 Zr2 Cl4 96.63(7) . .
N2 Zr2 Cl4 174.65(11) . .
C41 O3 Zr2 139.4(4) . .
C53 O4 Zr2 140.9(4) . .
C68 O6 Zr2 160.6(4) . .
C51 N2 C47 117.7(4) . .
C51 N2 Zr2 116.0(3) . .
C47 N2 Zr2 116.0(3) . .
O3 C41 C46 117.4(5) . .
O3 C41 C42 120.3(5) . .
C46 C41 C42 122.2(5) . .
C43 C42 C41 115.5(6) . .
C43 C42 C58 122.4(6) . .
C41 C42 C58 122.1(5) . .
C44 C43 C42 124.6(6) . .
C43 C44 C45 118.0(6) . .
C43 C44 C62 121.5(6) . .
C45 C44 C62 120.5(6) . .
C44 C45 C46 120.6(6) . .
C41 C46 C45 119.0(5) . .
C41 C46 C47 123.7(5) . .
C45 C46 C47 117.1(5) . .
N2 C47 C48 121.6(5) . .
N2 C47 C46 118.8(5) . .
C48 C47 C46 119.2(5) . .
C49 C48 C47 119.4(5) . .
C48 C49 C50 119.5(5) . .
C49 C50 C51 119.7(5) . .
N2 C51 C50 120.8(5) . .
N2 C51 C52 119.7(5) . .
C50 C51 C52 119.3(5) . .
C53 C52 C57 118.6(5) . .
C53 C52 C51 123.7(5) . .
C57 C52 C51 117.7(5) . .
O4 C53 C52 117.7(5) . .
O4 C53 C54 121.0(5) . .
C52 C53 C54 121.3(5) . .
C55 C54 C53 116.7(5) . .
C55 C54 C64 121.5(6) . .
C53 C54 C64 121.7(5) . .
C54 C55 C56 124.2(6) . .
C55 C56 C57 117.1(5) . .
C55 C56 C63 121.2(6) . .
C57 C56 C63 121.7(6) . .
C56 C57 C52 122.1(5) . .
C60 C58 C42 110.1(5) . .
C60 C58 C61 108.8(5) . .
C42 C58 C61 111.0(5) . .
C60 C58 C59 108.8(6) . .
C42 C58 C59 110.9(5) . .
C61 C58 C59 107.2(6) . .
C65 C64 C66 106.8(6) . .
C65 C64 C67 108.9(6) . .
C66 C64 C67 108.9(6) . .
C65 C64 C54 111.7(5) . .
C66 C64 C54 110.8(6) . .
C67 C64 C54 109.8(6) . .
O6 C68 C75 119.9(5) . .
O6 C68 C69 117.7(6) . .
C75 C68 C69 122.4(6) . .
C70 C69 C74 120.7(6) . .
C70 C69 C68 119.9(6) . .
C74 C69 C68 119.3(6) . .
C71 C70 C69 120.7(7) . .
C70 C71 C72 119.3(7) . .
C73 C72 C71 120.5(6) . .
C72 C73 C74 119.9(7) . .
C73 C74 C69 118.9(6) . .
C80 C75 C76 118.9(6) . .
C80 C75 C68 122.2(6) . .
C76 C75 C68 118.7(6) . .
C77 C76 C75 119.4(7) . .
C78 C77 C76 121.0(7) . .
C77 C78 C79 119.9(7) . .
C80 C79 C78 120.0(8) . .
C79 C80 C75 120.6(7) . .
C81 C82 C83 127.1(18) . 2_677
C82 C81 C83 139.4(16) . .
C82 C83 C84 131(2) 2_677 .
C82 C83 C81 93.3(15) 2_677 .
C84 C83 C81 135(2) . .

loop_
_geom_bond_atom_site_label_1
_geom_bond_atom_site_label_2
_geom_bond_distance
_geom_bond_site_symmetry_2
Zr1 O2 1.960(4) .
Zr1 O1 1.961(4) .
Zr1 O5 2.250(4) .
Zr1 Cl2 2.4064(18) .
Zr1 N1 2.407(4) .
Zr1 Cl1 2.4409(17) .
O1 C1 1.376(6) .
O2 C13 1.356(6) .
O5 C28 1.241(6) .
N1 C11 1.361(7) .
N1 C7 1.372(7) .
C1 C6 1.373(8) .
C1 C2 1.419(8) .
C2 C3 1.415(8) .
C2 C18 1.522(8) .
C3 C4 1.371(9) .
C4 C5 1.384(9) .
C4 C22 1.538(8) .
C5 C6 1.401(8) .
C6 C7 1.497(8) .
C7 C8 1.379(7) .
C8 C9 1.354(8) .
C9 C10 1.378(8) .
C10 C11 1.388(8) .
C11 C12 1.494(8) .
C12 C13 1.392(8) .
C12 C17 1.405(8) .
C13 C14 1.422(8) .
C14 C15 1.398(8) .
C14 C24 1.533(8) .
C15 C16 1.384(9) .
C16 C17 1.388(9) .
C16 C23 1.544(9) .
C18 C21 1.510(9) .
C18 C20 1.525(8) .
C18 C19 1.545(8) .
C24 C25 1.535(8) .
C24 C27 1.536(8) .
C24 C26 1.544(9) .
C28 C35 1.456(8) .
C28 C29 1.486(8) .
C29 C34 1.384(8) .
C29 C30 1.398(8) .
C30 C31 1.385(9) .
C31 C32 1.357(11) .
C32 C33 1.358(11) .
C33 C34 1.420(10) .
C35 C40 1.389(8) .
C35 C36 1.404(8) .
C36 C37 1.380(8) .
C37 C38 1.370(9) .
C38 C39 1.365(9) .
C39 C40 1.401(8) .
Zr2 O4 1.959(4) .
Zr2 O3 1.967(4) .
Zr2 O6 2.225(4) .
Zr2 Cl3 2.403(2) .
Zr2 N2 2.413(4) .
Zr2 Cl4 2.4365(18) .
O3 C41 1.374(7) .
O4 C53 1.356(6) .
O6 C68 1.233(7) .
N2 C51 1.372(7) .
N2 C47 1.372(7) .
C41 C46 1.380(7) .
C41 C42 1.423(8) .
C42 C43 1.389(8) .
C42 C58 1.534(8) .
C43 C44 1.377(8) .
C44 C45 1.395(8) .
C44 C62 1.505(8) .
C45 C46 1.406(8) .
C46 C47 1.484(8) .
C47 C48 1.382(7) .
C48 C49 1.370(8) .
C49 C50 1.380(7) .
C50 C51 1.388(7) .
C51 C52 1.479(7) .
C52 C53 1.388(7) .
C52 C57 1.392(7) .
C53 C54 1.410(8) .
C54 C55 1.379(8) .
C54 C64 1.552(8) .
C55 C56 1.380(8) .
C56 C57 1.381(8) .
C56 C63 1.494(8) .
C58 C60 1.532(9) .
C58 C61 1.539(9) .
C58 C59 1.543(9) .
C64 C65 1.529(9) .
C64 C66 1.532(10) .
C64 C67 1.532(10) .
C68 C75 1.475(8) .
C68 C69 1.484(8) .
C69 C70 1.375(8) .
C69 C74 1.401(8) .
C70 C71 1.371(8) .
C71 C72 1.409(10) .
C72 C73 1.379(9) .
C73 C74 1.396(8) .
C75 C80 1.383(8) .
C75 C76 1.389(8) .
C76 C77 1.371(9) .
C77 C78 1.357(11) .
C78 C79 1.375(11) .
C79 C80 1.360(9) .
C82 C81 1.406(15) .
C82 C83 1.41(2) 2_677
C81 C83 1.55(2) .
C83 C82 1.41(2) 2_677
C83 C84 1.50(2) .
